data_7111126
loop_
_publ_author_name
'Leznoff, Daniel B.'
'Xue, Bao-Yu'
'Patrick, Brian O.'
'Sanchez, Victor'
'Thompson, Robert C.'

_publ_section_title
;
 An aurophilicity-determined 3-D bimetallic coordination polymer: using
 [Au(CN)2]&#x2212; to increase structural dimensionality through
 gold&#x2025;gold bonds in (tmeda)Cu[Au(CN)2]2
;
_journal_issue 3
_journal_name_full 'Chemical Communications'
_journal_page_first 259
_journal_paper_doi 10.1039/b007342n
_journal_year 2001
_chemical_formula_sum 'C10 H16 Au2 Cu N6'
_chemical_formula_weight 677.76
_space_group_IT_number 2
_symmetry_cell_setting triclinic
_symmetry_Int_Tables_number 2
_symmetry_space_group_name_Hall '-P 1'
_symmetry_space_group_name_H-M 'P -1'
_audit_creation_date 2000-08-15
_audit_creation_method 'by teXsan v1.8'
_audit_update_record
;
?
;
_cell_angle_alpha 95.924(4)
_cell_angle_beta 94.948(4)
_cell_angle_gamma 113.897(6)
_cell_formula_units_Z 2
_cell_length_a 7.076(2)
_cell_length_b 7.669(2)
_cell_length_c 15.909(4)
_cell_measurement_reflns_used 0
_cell_measurement_temperature 173.2
_cell_measurement_theta_max 0.0
_cell_measurement_theta_min 0.0
_cell_volume 777.3(4)
_computing_cell_refinement 'd*TREK (MSC, 1996-1998)'
_computing_data_collection 'd*TREK (MSC, 1996-1998)'
_computing_data_reduction 'd*TREK (MSC, 1996-1998)'
_computing_publication_material 'teXsan (MSC, 1992-1997)'
_computing_structure_refinement 'SHELXL-93 (Sheldrick, 1993)'
_computing_structure_solution
;
SIR97 (Altomare, et. al. 1998)
;
_diffrn_ambient_temperature 173.2
_diffrn_detector_area_resol_mean 11.76
_diffrn_measurement_device_type 'Rigaku/ADSC CCD'
_diffrn_measurement_method 'area detector'
_diffrn_orient_matrix_UB_11 0.00000
_diffrn_orient_matrix_UB_12 0.00000
_diffrn_orient_matrix_UB_13 0.00000
_diffrn_orient_matrix_UB_21 0.00000
_diffrn_orient_matrix_UB_22 0.00000
_diffrn_orient_matrix_UB_23 0.00000
_diffrn_orient_matrix_UB_31 0.00000
_diffrn_orient_matrix_UB_32 0.00000
_diffrn_orient_matrix_UB_33 0.00000
_diffrn_radiation_detector CCD
_diffrn_radiation_monochromator graphite
_diffrn_radiation_source 'X-ray tube'
_diffrn_radiation_type 'Mo K\a'
_diffrn_radiation_wavelength 0.7107
_diffrn_reflns_av_R_equivalents 0.05262
_diffrn_reflns_av_sigmaI/netI 0.080
_diffrn_reflns_limit_h_max 8
_diffrn_reflns_limit_h_min -8
_diffrn_reflns_limit_k_max 8
_diffrn_reflns_limit_k_min -8
_diffrn_reflns_limit_l_max 18
_diffrn_reflns_limit_l_min -20
_diffrn_reflns_number 6558
_diffrn_reflns_reduction_process 'Lp corrections applied'
_diffrn_reflns_theta_max 27.91
_diffrn_reflns_theta_min 3.31
_diffrn_standards_decay_% 0.00
_diffrn_standards_interval_count 0
_diffrn_standards_number 0
_exptl_absorpt_coefficient_mu 20.246
_exptl_absorpt_correction_T_max 1.000
_exptl_absorpt_correction_T_min 0.387
_exptl_absorpt_correction_type none
_exptl_crystal_colour blue
_exptl_crystal_density_diffrn 2.896
_exptl_crystal_density_meas ?
_exptl_crystal_description platelet
_exptl_crystal_F_000 610.00
_exptl_crystal_size_max 0.15
_exptl_crystal_size_mid 0.10
_exptl_crystal_size_min 0.03
_refine_diff_density_max 2.51
_refine_diff_density_min -3.78
_refine_ls_extinction_method none
_refine_ls_goodness_of_fit_all 1.186
_refine_ls_goodness_of_fit_ref 1.276
_refine_ls_hydrogen_treatment noref
_refine_ls_matrix_type full
_refine_ls_number_constraints 0
_refine_ls_number_parameters 175
_refine_ls_number_reflns 2310
_refine_ls_number_restraints 0
_refine_ls_R_factor_all 0.0751
_refine_ls_R_factor_gt 0.036
_refine_ls_shift/su_max 0.0010
_refine_ls_shift/su_mean 0.0000
_refine_ls_structure_factor_coef Fsqd
_refine_ls_weighting_details 'w = 1/[\s^2^(Fo^2^)]'
_refine_ls_weighting_scheme sigma
_refine_ls_wR_factor_all 0.0933
_refine_ls_wR_factor_ref 0.044
_reflns_number_gt 2310
_reflns_number_total 2919
_reflns_threshold_expression I>0.00\s(I)
_cod_data_source_file b007342nsup1.cif
_cod_data_source_block dl004/Cu(TMEDA)[Au(CN)2]2
_cod_depositor_comments
;
The following automatic conversions were performed:

'_exptl_crystal_density_meas' value 'not measured' was changed to '?'
- the value is perceived as not measured.

Automatic conversion script
Id: cif_fix_values 3008 2015-01-20 13:52:24Z robertas 
;
_cod_original_cell_volume 777.2(3)
_cod_original_sg_symbol_H-M 'P -1       '
_cod_original_formula_sum 'C10 H16 Au2 Cu N6 '
_cod_database_code 7111126

loop_
_symmetry_equiv_pos_as_xyz
'   +x,   +y,   +z'
'   -x,   -y,   -z'

loop_
_atom_site_label
_atom_site_fract_x
_atom_site_fract_y
_atom_site_fract_z
_atom_site_U_iso_or_equiv
_atom_site_occupancy
_atom_site_refinement_flags
_atom_site_adp_type
_atom_site_calc_flag
Au(1) -0.25346(7) -0.14471(7) 0.47132(2) 0.0177(1) 1.000 . Uani d
Au(2) 0.0000 0.0000 0.0000 0.0191(2) 0.500 S Uani d
Au(3) 0.5000 0.0000 0.0000 0.0180(2) 0.500 S Uani d
Cu(1) 0.0283(2) -0.4051(2) 0.23113(7) 0.0117(3) 1.000 . Uani d
N(1) -0.120(2) -0.305(1) 0.3115(5) 0.020(2) 1.000 . Uani d
N(2) 0.028(2) -0.219(1) 0.1522(6) 0.020(3) 1.000 . Uani d
N(3) -0.390(2) -0.002(2) 0.6356(7) 0.037(4) 1.000 . Uani d
N(4) 0.235(2) -0.355(1) -0.1401(6) 0.022(3) 1.000 . Uani d
N(5) 0.050(2) -0.588(1) 0.3127(5) 0.018(2) 1.000 . Uani d
N(6) 0.282(1) -0.432(2) 0.1827(6) 0.019(2) 1.000 . Uani d
C(1) -0.166(2) -0.245(2) 0.3670(6) 0.020(3) 1.000 . Uani d
C(2) 0.018(2) -0.133(2) 0.0990(7) 0.020(3) 1.000 . Uani d
C(3) -0.342(2) -0.056(2) 0.5771(7) 0.025(3) 1.000 . Uani d
C(4) 0.338(2) -0.227(2) -0.0886(7) 0.020(3) 1.000 . Uani d
C(5) 0.174(3) -0.481(2) 0.3939(9) 0.051(5) 1.000 . Uani d
C(6) -0.158(3) -0.724(2) 0.3308(9) 0.043(4) 1.000 . Uani d
C(7) 0.139(2) -0.703(2) 0.2648(9) 0.038(4) 1.000 . Uani d
C(8) 0.335(2) -0.566(2) 0.2317(8) 0.031(4) 1.000 . Uani d
C(9) 0.229(2) -0.508(2) 0.0915(7) 0.028(3) 1.000 . Uani d
C(10) 0.464(2) -0.245(2) 0.1954(7) 0.022(3) 1.000 . Uani d
H(1) 0.1891 -0.5688 0.4322 0.065 1.000 . Uiso c
H(2) 0.3134 -0.3898 0.3853 0.065 1.000 . Uiso c
H(3) 0.1053 -0.4058 0.4228 0.065 1.000 . Uiso c
H(4) -0.2246 -0.6499 0.3637 0.051 1.000 . Uiso c
H(5) -0.2542 -0.7914 0.2775 0.051 1.000 . Uiso c
H(6) -0.1467 -0.8187 0.3648 0.051 1.000 . Uiso c
H(7) 0.1722 -0.7842 0.3018 0.047 1.000 . Uiso c
H(8) 0.0335 -0.7885 0.2160 0.047 1.000 . Uiso c
H(9) 0.3897 -0.6400 0.1943 0.038 1.000 . Uiso c
H(10) 0.4450 -0.4902 0.2803 0.038 1.000 . Uiso c
H(11) 0.1057 -0.6317 0.0805 0.035 1.000 . Uiso c
H(12) 0.1983 -0.4159 0.0591 0.035 1.000 . Uiso c
H(13) 0.3469 -0.5258 0.0695 0.035 1.000 . Uiso c
H(14) 0.5844 -0.2626 0.1747 0.027 1.000 . Uiso c
H(15) 0.4349 -0.1536 0.1639 0.027 1.000 . Uiso c
H(16) 0.5029 -0.1912 0.2565 0.027 1.000 . Uiso c

loop_
_atom_site_aniso_label
_atom_site_aniso_U_11
_atom_site_aniso_U_22
_atom_site_aniso_U_33
_atom_site_aniso_U_12
_atom_site_aniso_U_13
_atom_site_aniso_U_23
Au(1) 0.0215(2) 0.0238(3) 0.0123(2) 0.0145(2) 0.0025(1) 0.0011(1)
Au(2) 0.0384(4) 0.0146(3) 0.0093(3) 0.0158(3) 0.0017(2) 0.0037(2)
Au(3) 0.0214(3) 0.0160(3) 0.0097(3) 0.0020(3) 0.0000(2) -0.0016(2)
Cu(1) 0.0161(6) 0.0136(7) 0.0089(5) 0.0096(5) 0.0019(4) 0.0027(4)
N(1) 0.021(5) 0.027(6) 0.010(4) 0.010(4) 0.000(3) 0.000(4)
N(2) 0.026(5) 0.019(5) 0.021(5) 0.012(4) 0.009(4) 0.016(4)
N(3) 0.045(7) 0.051(8) 0.030(6) 0.032(6) 0.019(5) 0.003(5)
N(4) 0.026(5) 0.025(6) 0.014(4) 0.011(5) -0.001(4) -0.003(4)
N(5) 0.033(6) 0.010(5) 0.014(4) 0.012(4) 0.003(4) 0.006(3)
N(6) 0.012(5) 0.029(6) 0.020(5) 0.013(4) 0.004(3) 0.001(4)
C(1) 0.021(6) 0.036(7) 0.006(5) 0.014(5) 0.003(4) -0.001(4)
C(2) 0.028(6) 0.014(6) 0.021(6) 0.013(5) 0.005(4) 0.003(4)
C(3) 0.036(7) 0.037(8) 0.020(6) 0.031(6) 0.007(5) 0.009(5)
C(4) 0.017(6) 0.019(6) 0.018(5) 0.002(5) 0.006(4) 0.000(4)
C(5) 0.07(1) 0.032(8) 0.039(8) 0.018(8) -0.028(8) 0.009(6)
C(6) 0.06(1) 0.023(8) 0.040(8) 0.006(7) 0.009(7) 0.011(6)
C(7) 0.048(9) 0.032(8) 0.041(8) 0.023(7) 0.001(6) 0.016(6)
C(8) 0.033(8) 0.032(8) 0.044(7) 0.027(7) 0.009(6) 0.016(6)
C(9) 0.027(7) 0.030(7) 0.023(6) 0.011(6) 0.000(5) -0.013(5)
C(10) 0.015(6) 0.020(6) 0.029(6) 0.006(5) 0.008(4) 0.004(5)

loop_
_atom_type_symbol
_atom_type_oxidation_number
_atom_type_number_in_cell
_atom_type_scat_dispersion_real
_atom_type_scat_dispersion_imag
_atom_type_scat_source
C 0 20 0.002 0.002
;International Tables for Crystallography
(1992, Vol. C, Tables 4.2.6.8 and 6.1.1.1)
;
H 0 32 0.000 0.000
;International Tables for Crystallography
(1992, Vol. C, Table 6.1.1.2)
;
N 0 12 0.004 0.003
;International Tables for Crystallography
(1992, Vol. C, Tables 4.2.6.8 and 6.1.1.1)
;
Cu 0 2 0.263 1.266
;International Tables for Crystallography
(1992, Vol. C, Tables 4.2.6.8 and 6.1.1.1)
;
Au 0 4 -2.688 8.798
;International Tables for Crystallography
(1992, Vol. C, Tables 4.2.6.8 and 6.1.1.1)
;

loop_
_geom_angle_atom_site_label_1
_geom_angle_atom_site_label_2
_geom_angle_atom_site_label_3
_geom_angle
_geom_angle_site_symmetry_1
_geom_angle_site_symmetry_3
_geom_angle_publ_flag
C(1) Au(1) C(3) 177.4(5) . . yes
C(2) Au(2) C(2) 180.00 . 2_575 yes
C(4) Au(3) C(4) 180.0000(1) . 2_675 yes
N(1) Cu(1) N(2) 91.6(4) . . yes
N(1) Cu(1) N(4) 103.6(3) . 2_565 yes
N(1) Cu(1) N(5) 90.5(3) . . yes
N(1) Cu(1) N(6) 157.2(3) . . yes
N(2) Cu(1) N(4) 89.3(4) . 2_565 yes
N(2) Cu(1) N(5) 176.2(4) . . yes
N(2) Cu(1) N(6) 91.2(4) . . yes
N(4) Cu(1) N(5) 93.3(3) 2_565 . yes
N(4) Cu(1) N(6) 99.0(3) 2_565 . yes
N(5) Cu(1) N(6) 85.7(4) . . yes
Cu(1) N(1) C(1) 165.2(9) . . yes
Cu(1) N(2) C(2) 171.2(9) . . yes
Cu(1) N(4) C(4) 166.9(9) 2_565 . yes
Cu(1) N(5) C(5) 111.2(7) . . yes
Cu(1) N(5) C(6) 112.5(7) . . yes
Cu(1) N(5) C(7) 103.3(6) . . yes
C(5) N(5) C(6) 107(1) . . yes
C(5) N(5) C(7) 115(1) . . yes
C(6) N(5) C(7) 108(1) . . yes
Cu(1) N(6) C(8) 107.0(6) . . yes
Cu(1) N(6) C(9) 111.3(6) . . yes
Cu(1) N(6) C(10) 111.3(6) . . yes
C(8) N(6) C(9) 110.4(9) . . yes
C(8) N(6) C(10) 108.5(8) . . yes
C(9) N(6) C(10) 108.4(9) . . yes
Au(1) C(1) N(1) 177(1) . . yes
Au(2) C(2) N(2) 175.6(9) . . yes
Au(1) C(3) N(3) 178(1) . . yes
Au(3) C(4) N(4) 176(1) . . yes
N(5) C(5) H(1) 109.4 . . no
N(5) C(5) H(2) 109.5 . . no
N(5) C(5) H(3) 109.4 . . no
H(1) C(5) H(2) 109.5 . . no
H(1) C(5) H(3) 109.4 . . no
H(2) C(5) H(3) 109.5 . . no
N(5) C(6) H(4) 109.4 . . no
N(5) C(6) H(5) 109.4 . . no
N(5) C(6) H(6) 109.6 . . no
H(4) C(6) H(5) 109.4 . . no
H(4) C(6) H(6) 109.5 . . no
H(5) C(6) H(6) 109.5 . . no
N(5) C(7) C(8) 110(1) . . yes
N(5) C(7) H(7) 109.5 . . no
N(5) C(7) H(8) 109.5 . . no
C(8) C(7) H(7) 109.5 . . no
C(8) C(7) H(8) 109.4 . . no
H(7) C(7) H(8) 109.4 . . no
N(6) C(8) C(7) 109.0(9) . . yes
N(6) C(8) H(9) 109.6 . . no
N(6) C(8) H(10) 109.6 . . no
C(7) C(8) H(9) 109.5 . . no
C(7) C(8) H(10) 109.5 . . no
H(9) C(8) H(10) 109.5 . . no
N(6) C(9) H(11) 109.5 . . no
N(6) C(9) H(12) 109.5 . . no
N(6) C(9) H(13) 109.5 . . no
H(11) C(9) H(12) 109.4 . . no
H(11) C(9) H(13) 109.5 . . no
H(12) C(9) H(13) 109.5 . . no
N(6) C(10) H(14) 109.5 . . no
N(6) C(10) H(15) 109.5 . . no
N(6) C(10) H(16) 109.5 . . no
H(14) C(10) H(15) 109.5 . . no
H(14) C(10) H(16) 109.5 . . no
H(15) C(10) H(16) 109.4 . . no

loop_
_geom_bond_atom_site_label_1
_geom_bond_atom_site_label_2
_geom_bond_distance
_geom_bond_site_symmetry_2
_geom_bond_publ_flag
Au(1) C(1) 2.011(9) . yes
Au(1) C(3) 2.00(1) . yes
Au(2) C(2) 1.99(1) . yes
Au(2) C(2) 1.99(1) 2_575 yes
Au(3) C(4) 1.98(1) . yes
Au(3) C(4) 1.98(1) 2_675 yes
Cu(1) N(1) 2.006(9) . yes
Cu(1) N(2) 1.992(8) . yes
Cu(1) N(4) 2.270(8) 2_565 yes
Cu(1) N(5) 2.048(8) . yes
Cu(1) N(6) 2.080(8) . yes
N(1) C(1) 1.08(1) . yes
N(2) C(2) 1.14(1) . yes
N(3) C(3) 1.11(1) . yes
N(4) C(4) 1.15(1) . yes
N(5) C(5) 1.46(2) . yes
N(5) C(6) 1.50(2) . yes
N(5) C(7) 1.46(2) . yes
N(6) C(8) 1.50(1) . yes
N(6) C(9) 1.46(1) . yes
N(6) C(10) 1.47(1) . yes
C(5) H(1) 0.98 . no
C(5) H(2) 0.98 . no
C(5) H(3) 0.98 . no
C(6) H(4) 0.98 . no
C(6) H(5) 0.98 . no
C(6) H(6) 0.98 . no
C(7) C(8) 1.53(2) . yes
C(7) H(7) 0.98 . no
C(7) H(8) 0.98 . no
C(8) H(9) 0.98 . no
C(8) H(10) 0.98 . no
C(9) H(11) 0.98 . no
C(9) H(12) 0.98 . no
C(9) H(13) 0.98 . no
C(10) H(14) 0.98 . no
C(10) H(15) 0.98 . no
C(10) H(16) 0.98 . no

loop_
_geom_contact_atom_site_label_1
_geom_contact_atom_site_label_2
_geom_contact_distance
_geom_contact_site_symmetry_2
_geom_contact_publ_flag
Au(1) Au(1) 3.345(1) 2_576 no
Au(1) N(3) 3.54(1) 2_476 no
Au(2) C(9) 3.53(1) 1_565 no
Au(2) Au(3) 3.5378(8) . no
Au(2) Au(3) 3.5378(8) 1_455 no
Cu(1) N(4) 2.270(8) 2_565 no
Cu(1) C(4) 3.40(1) 2_565 no
Cu(1) N(3) 3.47(1) 2_576 no
N(1) N(4) 3.36(1) 2_565 no
N(1) N(3) 3.39(1) 2_576 no
N(1) C(3) 3.49(1) 2_576 no
N(1) C(10) 3.55(1) 1_455 no
N(1) C(8) 3.59(2) 1_455 no
N(2) N(4) 3.00(1) 2_565 no
N(3) C(6) 3.16(2) 2_466 no
N(3) C(10) 3.34(1) 2_576 no
N(3) C(5) 3.50(2) 2_576 no
N(4) N(5) 3.14(1) 2_565 no
N(4) C(6) 3.20(2) 2_565 no
N(4) C(9) 3.21(1) 2_565 no
N(4) N(6) 3.31(1) 2_565 no
N(4) C(7) 3.36(2) 2_565 no
C(1) C(3) 3.37(2) 2_576 no
C(3) C(3) 3.57(2) 2_476 no
Au(1) Au(1) 3.345(1) 2_576 no
Au(2) Au(3) 3.5378(8) . no
Au(2) Au(3) 3.5378(8) 1_455 no

loop_
_geom_torsion_atom_site_label_1
_geom_torsion_atom_site_label_2
_geom_torsion_atom_site_label_3
_geom_torsion_atom_site_label_4
_geom_torsion_site_symmetry_2
_geom_torsion_site_symmetry_3
_geom_torsion_site_symmetry_4
_geom_torsion
_geom_torsion_publ_flag
Au(1) C(1) N(1) Cu(1) . . . -73.0(2) no
Au(2) C(2) N(2) Cu(1) . . . -20.7(2) no
Au(2) C(2) N(2) Cu(1) 2_575 2_575 2_575 20.7(2) no
Au(3) C(4) N(4) Cu(1) . . 2_565 -21.7(2) no
Cu(1) N(5) C(7) C(8) . . . 51(1) no
Cu(1) N(6) C(8) C(7) . . . 26(1) no
N(1) Cu(1) N(2) C(2) . . . -131(6) no
N(1) Cu(1) N(4) C(4) . 2_565 2_565 -172(4) no
N(1) Cu(1) N(5) C(5) . . . -62(1) no
N(1) Cu(1) N(5) C(6) . . . 58.2(8) no
N(1) Cu(1) N(5) C(7) . . . 174.2(8) no
N(1) Cu(1) N(6) C(8) . . . 82(1) no
N(1) Cu(1) N(6) C(9) . . . -157.7(9) no
N(1) Cu(1) N(6) C(10) . . . -37(1) no
N(1) C(1) Au(1) C(3) . . . 1.2(3) no
N(2) Cu(1) N(1) C(1) . . . -123(4) no
N(2) Cu(1) N(4) C(4) . 2_565 2_565 97(4) no
N(2) Cu(1) N(5) C(5) . . . 61(6) no
N(2) Cu(1) N(5) C(6) . . . -178(5) no
N(2) Cu(1) N(5) C(7) . . . -62(5) no
N(2) Cu(1) N(6) C(8) . . . 178.6(7) no
N(2) Cu(1) N(6) C(9) . . . -60.8(8) no
N(2) Cu(1) N(6) C(10) . . . 60.2(7) no
N(2) C(2) Au(2) C(2) . . 2_575 60.2(7) no
N(3) C(3) Au(1) C(1) . . . 163.7(3) no
N(4) Cu(1) N(1) C(1) 2_565 2_565 2_565 -147(4) no
N(4) Cu(1) N(2) C(2) 2_565 2_565 2_565 27(6) no
N(4) Cu(1) N(5) C(5) 2_565 2_565 2_565 166(1) no
N(4) Cu(1) N(5) C(6) 2_565 2_565 2_565 45.5(8) no
N(4) Cu(1) N(5) C(7) 2_565 2_565 2_565 -70.5(8) no
N(4) Cu(1) N(6) C(8) 2_565 2_565 2_565 92.0(7) no
N(4) Cu(1) N(6) C(9) 2_565 2_565 2_565 -28.7(8) no
N(4) Cu(1) N(6) C(10) 2_565 2_565 2_565 -149.7(6) no
N(4) C(4) Au(3) C(4) . . 2_675 -149.7(6) no
N(5) Cu(1) N(1) C(1) . . . 54(4) no
N(5) Cu(1) N(2) C(2) . . . 106(7) no
N(5) Cu(1) N(4) C(4) . 2_565 2_565 -80(4) no
N(5) Cu(1) N(6) C(8) . . . 0.7(7) no
N(5) Cu(1) N(6) C(9) . . . 121.3(8) no
N(5) Cu(1) N(6) C(10) . . . -117.6(7) no
N(5) C(7) C(8) N(6) . . . -54(1) no
N(6) Cu(1) N(1) C(1) . . . -26(4) no
N(6) Cu(1) N(2) C(2) . . . 72(6) no
N(6) Cu(1) N(4) C(4) . 2_565 2_565 6(4) no
N(6) Cu(1) N(5) C(5) . . . 96(1) no
N(6) Cu(1) N(5) C(6) . . . -144.3(8) no
N(6) Cu(1) N(5) C(7) . . . -28.3(8) no
C(5) N(5) C(7) C(8) . . . -70(1) no
C(6) N(5) C(7) C(8) . . . 170.4(9) no
C(7) C(8) N(6) C(9) . . . -95(1) no
C(7) C(8) N(6) C(10) . . . 147(1) no
